data_1559286
loop_
_publ_author_name
'Kuntze-Fechner, Maximilian'
'Holthausen, Max C C.'
'Marder, Todd B.'
'Braunschweig, Holger'
'Krummenacher, Ivo'
'Radius, Udo'
'Tendera, Lukas'
'Verplancke, Hendrik'
'Diefenbach, Martin'

_publ_section_title
;
 Coligand Role in the NHC Nickel catalyzed C--F Bond Activation:
 Investigations on the Insertion of bis(NHC) Nickel into the C--F Bond of
 Hexafluorobenzene&#x00A0;
;
_journal_name_full 'Chemical Science'
_journal_paper_doi 10.1039/D0SC04237D
_journal_year 2020
_chemical_formula_moiety 'C42 H48 B F4 N4 Ni'
_chemical_formula_sum 'C42 H48 B F4 N4 Ni'
_chemical_formula_weight 754.36
_space_group_crystal_system orthorhombic
_space_group_IT_number 52
_space_group_name_Hall '-P 2a 2bc'
_space_group_name_H-M_alt 'P n n a'
_atom_sites_solution_hydrogens geom
_audit_creation_method SHELXL-2014/7
_audit_update_record
;
2020-07-20 deposited with the CCDC.	2020-10-06 downloaded from the CCDC.
;
_cell_angle_alpha 90
_cell_angle_beta 90
_cell_angle_gamma 90
_cell_formula_units_Z 8
_cell_length_a 15.9816(12)
_cell_length_b 31.300(2)
_cell_length_c 15.8502(12)
_cell_measurement_reflns_used 9928
_cell_measurement_temperature 100(2)
_cell_measurement_theta_max 25.96
_cell_measurement_theta_min 2.23
_cell_volume 7928.7(10)
_computing_cell_refinement 'Bruker SAINT+ Integration Engine V8.37A'
_computing_data_collection 'Bruker APEX3 v2016.5-0'
_computing_data_reduction 'Bruker SAINT+ Integration Engine V8.37A'
_computing_molecular_graphics 'Bruker SHELXTL'
_computing_publication_material 'Bruker SHELXTL'
_computing_structure_refinement 'SHELXL-2014/7 (Sheldrick, 2014)'
_computing_structure_solution 'SHELXS-97 (Sheldrick 2008)'
_diffrn_ambient_temperature 100(2)
_diffrn_measured_fraction_theta_full 0.999
_diffrn_measured_fraction_theta_max 0.997
_diffrn_measurement_device_type 'Bruker APEX-II CCD'
_diffrn_measurement_method '\f and \w scans'
_diffrn_radiation_monochromator graphite
_diffrn_radiation_source 'rotating anode'
_diffrn_radiation_type MoK\a
_diffrn_radiation_wavelength 0.71073
_diffrn_reflns_av_R_equivalents 0.0764
_diffrn_reflns_av_unetI/netI 0.0375
_diffrn_reflns_Laue_measured_fraction_full 0.999
_diffrn_reflns_Laue_measured_fraction_max 0.997
_diffrn_reflns_limit_h_max 19
_diffrn_reflns_limit_h_min -19
_diffrn_reflns_limit_k_max 38
_diffrn_reflns_limit_k_min -38
_diffrn_reflns_limit_l_max 19
_diffrn_reflns_limit_l_min -19
_diffrn_reflns_number 91900
_diffrn_reflns_point_group_measured_fraction_full 0.999
_diffrn_reflns_point_group_measured_fraction_max 0.997
_diffrn_reflns_theta_full 26.000
_diffrn_reflns_theta_max 26.089
_diffrn_reflns_theta_min 1.301
_exptl_absorpt_coefficient_mu 0.542
_exptl_absorpt_correction_T_max 0.7453
_exptl_absorpt_correction_T_min 0.6777
_exptl_absorpt_correction_type analytical
_exptl_absorpt_process_details 'Sadabs 2014/4 (Bruker 2014)'
_exptl_crystal_colour colourless
_exptl_crystal_density_diffrn 1.264
_exptl_crystal_description block
_exptl_crystal_F_000 3176
_exptl_crystal_size_max 0.512
_exptl_crystal_size_mid 0.486
_exptl_crystal_size_min 0.120
_refine_diff_density_max 2.019
_refine_diff_density_min -0.630
_refine_diff_density_rms 0.069
_refine_ls_extinction_method none
_refine_ls_goodness_of_fit_ref 1.100
_refine_ls_hydrogen_treatment constr
_refine_ls_matrix_type full
_refine_ls_number_parameters 483
_refine_ls_number_reflns 7841
_refine_ls_number_restraints 0
_refine_ls_restrained_S_all 1.100
_refine_ls_R_factor_all 0.0759
_refine_ls_R_factor_gt 0.0528
_refine_ls_shift/su_max 0.021
_refine_ls_shift/su_mean 0.000
_refine_ls_structure_factor_coef Fsqd
_refine_ls_weighting_details 'w=1/[\s^2^(Fo^2^)+(0.0446P)^2^+12.6037P] where P=(Fo^2^+2Fc^2^)/3'
_refine_ls_weighting_scheme calc
_refine_ls_wR_factor_gt 0.1166
_refine_ls_wR_factor_ref 0.1267
_reflns_Friedel_coverage 0.000
_reflns_number_gt 6046
_reflns_number_total 7841
_reflns_threshold_expression 'I > 2\s(I)'
_cod_data_source_file d0sc04237d2.cif
_cod_data_source_block Compound_8
_cod_database_code 1559286
_shelx_shelxl_version_number 2014/7
_shelx_space_group_comment
;
The symmetry employed for this shelxl refinement is uniquely defined
by the following loop, which should always be used as a source of
symmetry information in preference to the above space-group names.
They are only intended as comments.
;

loop_
_space_group_symop_operation_xyz
'x, y, z'
'-x+1/2, -y, z'
'x, -y+1/2, -z+1/2'
'-x+1/2, y+1/2, -z+1/2'
'-x, -y, -z'
'x-1/2, y, -z'
'-x, y-1/2, z-1/2'
'x-1/2, -y-1/2, z-1/2'

loop_
_atom_site_label
_atom_site_type_symbol
_atom_site_fract_x
_atom_site_fract_y
_atom_site_fract_z
_atom_site_U_iso_or_equiv
_atom_site_adp_type
_atom_site_occupancy
_atom_site_site_symmetry_order
_atom_site_calc_flag
_atom_site_refinement_flags_posn
_atom_site_refinement_flags_adp
_atom_site_refinement_flags_occupancy
_atom_site_disorder_assembly
_atom_site_disorder_group
Ni1 Ni -0.22876(3) -0.2500 0.2500 0.01530(13) Uani 1 2 d S T P . .
N1_1 N -0.27140(15) -0.33385(7) 0.18085(15) 0.0206(5) Uani 1 1 d . . . . .
N2_1 N -0.20809(16) -0.34018(7) 0.29868(15) 0.0204(5) Uani 1 1 d . . . . .
C1_1 C -0.23446(17) -0.31031(9) 0.24253(17) 0.0190(6) Uani 1 1 d . . . . .
C2_1 C -0.2678(2) -0.37720(9) 0.1988(2) 0.0265(7) Uani 1 1 d . . . . .
H2_1 H -0.2895 -0.3997 0.1651 0.032 Uiso 1 1 calc R U . . .
C3_1 C -0.2279(2) -0.38138(9) 0.2728(2) 0.0264(7) Uani 1 1 d . . . . .
H3_1 H -0.2156 -0.4072 0.3016 0.032 Uiso 1 1 calc R U . . .
C4_1 C -0.16549(18) -0.33055(9) 0.37636(18) 0.0188(6) Uani 1 1 d . . . . .
C5_1 C -0.0787(2) -0.33521(10) 0.37974(19) 0.0256(7) Uani 1 1 d . . . . .
C6_1 C -0.03965(19) -0.32811(10) 0.4564(2) 0.0278(7) Uani 1 1 d . . . . .
H6_1 H 0.0192 -0.3319 0.4603 0.033 Uiso 1 1 calc R U . . .
C7_1 C -0.08370(19) -0.31558(9) 0.52754(19) 0.0230(7) Uani 1 1 d . . . . .
C8_1 C -0.16962(18) -0.30990(9) 0.52089(19) 0.0215(6) Uani 1 1 d . . . . .
H8_1 H -0.2000 -0.3003 0.5688 0.026 Uiso 1 1 calc R U . . .
C9_1 C -0.21236(18) -0.31779(9) 0.44637(19) 0.0199(6) Uani 1 1 d . . . . .
C10_1 C -0.0291(2) -0.34680(14) 0.3024(2) 0.0489(11) Uani 1 1 d . . . . .
H10A_1 H -0.0389 -0.3254 0.2583 0.073 Uiso 1 1 calc R U . . .
H10B_1 H -0.0468 -0.3750 0.2821 0.073 Uiso 1 1 calc R U . . .
H10C_1 H 0.0306 -0.3476 0.3165 0.073 Uiso 1 1 calc R U . . .
C11_1 C -0.0398(2) -0.30962(11) 0.6108(2) 0.0324(8) Uani 1 1 d . . . . .
H11A_1 H 0.0147 -0.2961 0.6013 0.049 Uiso 1 1 calc R U . . .
H11B_1 H -0.0316 -0.3375 0.6377 0.049 Uiso 1 1 calc R U . . .
H11C_1 H -0.0739 -0.2914 0.6475 0.049 Uiso 1 1 calc R U . . .
C12_1 C -0.30575(19) -0.31326(11) 0.4417(2) 0.0286(7) Uani 1 1 d . . . . .
H12A_1 H -0.3200 -0.2883 0.4073 0.043 Uiso 1 1 calc R U . . .
H12B_1 H -0.3284 -0.3096 0.4987 0.043 Uiso 1 1 calc R U . . .
H12C_1 H -0.3298 -0.3390 0.4160 0.043 Uiso 1 1 calc R U . . .
C13_1 C -0.31177(18) -0.31593(9) 0.10768(18) 0.0197(6) Uani 1 1 d . . . . .
C14_1 C -0.26453(18) -0.30882(9) 0.03501(18) 0.0213(6) Uani 1 1 d . . . . .
C15_1 C -0.30618(19) -0.29357(9) -0.0361(2) 0.0244(7) Uani 1 1 d . . . . .
H15_1 H -0.2753 -0.2881 -0.0861 0.029 Uiso 1 1 calc R U . . .
C16_1 C -0.3920(2) -0.28609(10) -0.0354(2) 0.0268(7) Uani 1 1 d . . . . .
C17_1 C -0.4356(2) -0.29286(10) 0.0381(2) 0.0288(7) Uani 1 1 d . . . . .
H17_1 H -0.4940 -0.2871 0.0391 0.035 Uiso 1 1 calc R U . . .
C18_1 C -0.3974(2) -0.30782(9) 0.1113(2) 0.0258(7) Uani 1 1 d . . . . .
C19_1 C -0.1721(2) -0.31679(12) 0.0330(2) 0.0337(8) Uani 1 1 d . . . . .
H19A_1 H -0.1438 -0.2963 0.0701 0.050 Uiso 1 1 calc R U . . .
H19B_1 H -0.1515 -0.3133 -0.0248 0.050 Uiso 1 1 calc R U . . .
H19C_1 H -0.1606 -0.3459 0.0524 0.050 Uiso 1 1 calc R U . . .
C20_1 C -0.4356(2) -0.27091(12) -0.1145(2) 0.0405(9) Uani 1 1 d . . . . .
H20A_1 H -0.3949 -0.2570 -0.1517 0.061 Uiso 1 1 calc R U . . .
H20B_1 H -0.4796 -0.2505 -0.0993 0.061 Uiso 1 1 calc R U . . .
H20C_1 H -0.4605 -0.2954 -0.1436 0.061 Uiso 1 1 calc R U . . .
C21_1 C -0.4458(2) -0.31378(12) 0.1918(2) 0.0379(9) Uani 1 1 d . . . . .
H21A_1 H -0.4398 -0.3434 0.2112 0.057 Uiso 1 1 calc R U . . .
H21B_1 H -0.5050 -0.3075 0.1817 0.057 Uiso 1 1 calc R U . . .
H21C_1 H -0.4240 -0.2943 0.2350 0.057 Uiso 1 1 calc R U . . .
Ni1_4 Ni -0.7500 -0.5000 0.23980(3) 0.01521(13) Uani 1 2 d S T P . .
N1_4 N -0.82503(14) -0.41572(7) 0.21044(15) 0.0187(5) Uani 1 1 d . . . . .
N2_4 N -0.70597(14) -0.41083(7) 0.27123(15) 0.0185(5) Uani 1 1 d . . . . .
C2_4 C -0.80898(19) -0.37248(9) 0.2220(2) 0.0256(7) Uani 1 1 d . . . . .
H2_4 H -0.8443 -0.3495 0.2059 0.031 Uiso 1 1 calc R U . . .
C3_4 C -0.73465(19) -0.36941(9) 0.2598(2) 0.0263(7) Uani 1 1 d . . . . .
H3_4 H -0.7068 -0.3439 0.2758 0.032 Uiso 1 1 calc R U . . .
C4_4 C -0.90075(17) -0.43265(9) 0.17434(18) 0.0183(6) Uani 1 1 d . . . . .
C5_4 C -0.91289(19) -0.42915(10) 0.08771(19) 0.0246(7) Uani 1 1 d . . . . .
C6_4 C -0.9886(2) -0.44336(11) 0.0551(2) 0.0310(8) Uani 1 1 d . . . . .
H6_4 H -0.9979 -0.4413 -0.0040 0.037 Uiso 1 1 calc R U . . .
C7_4 C -1.05059(19) -0.46042(11) 0.1052(2) 0.0273(7) Uani 1 1 d . . . . .
C8_4 C -1.03537(18) -0.46441(10) 0.19119(19) 0.0239(7) Uani 1 1 d . . . . .
H8_4 H -1.0770 -0.4769 0.2262 0.029 Uiso 1 1 calc R U . . .
C9_4 C -0.96106(18) -0.45073(9) 0.22722(18) 0.0202(6) Uani 1 1 d . . . . .
C10_4 C -0.8466(2) -0.41113(12) 0.0301(2) 0.0372(8) Uani 1 1 d . . . . .
H10A_4 H -0.7916 -0.4217 0.0477 0.056 Uiso 1 1 calc R U . . .
H10B_4 H -0.8474 -0.3799 0.0333 0.056 Uiso 1 1 calc R U . . .
H10C_4 H -0.8578 -0.4201 -0.0280 0.056 Uiso 1 1 calc R U . . .
C11_4 C -1.1337(2) -0.47348(13) 0.0685(2) 0.0424(9) Uani 1 1 d . . . . .
H11A_4 H -1.1256 -0.4834 0.0104 0.064 Uiso 1 1 calc R U . . .
H11B_4 H -1.1718 -0.4489 0.0688 0.064 Uiso 1 1 calc R U . . .
H11C_4 H -1.1577 -0.4966 0.1024 0.064 Uiso 1 1 calc R U . . .
C12_4 C -0.9471(2) -0.45507(11) 0.32071(19) 0.0282(7) Uani 1 1 d . . . . .
H12A_4 H -0.9101 -0.4794 0.3316 0.042 Uiso 1 1 calc R U . . .
H12B_4 H -1.0009 -0.4598 0.3489 0.042 Uiso 1 1 calc R U . . .
H12C_4 H -0.9213 -0.4289 0.3425 0.042 Uiso 1 1 calc R U . . .
C13_4 C -0.62939(17) -0.42153(9) 0.31450(18) 0.0178(6) Uani 1 1 d . . . . .
C14_4 C -0.55553(18) -0.42434(10) 0.26839(18) 0.0221(6) Uani 1 1 d . . . . .
C15_4 C -0.48189(18) -0.43204(10) 0.31247(19) 0.0244(7) Uani 1 1 d . . . . .
H15_4 H -0.4307 -0.4342 0.2822 0.029 Uiso 1 1 calc R U . . .
C16_4 C -0.48124(19) -0.43663(10) 0.3996(2) 0.0243(7) Uani 1 1 d . . . . .
C17_4 C -0.55703(19) -0.43441(9) 0.44251(19) 0.0239(7) Uani 1 1 d . . . . .
H17_4 H -0.5572 -0.4381 0.5020 0.029 Uiso 1 1 calc R U . . .
C18_4 C -0.63196(18) -0.42707(9) 0.40167(19) 0.0217(6) Uani 1 1 d . . . . .
C19_4 C -0.5553(2) -0.42038(12) 0.1738(2) 0.0339(8) Uani 1 1 d . . . . .
H19A_4 H -0.5838 -0.3939 0.1574 0.051 Uiso 1 1 calc R U . . .
H19B_4 H -0.5846 -0.4449 0.1490 0.051 Uiso 1 1 calc R U . . .
H19C_4 H -0.4975 -0.4197 0.1533 0.051 Uiso 1 1 calc R U . . .
C20_4 C -0.4006(2) -0.44365(12) 0.4464(2) 0.0346(8) Uani 1 1 d . . . . .
H20A_4 H -0.3538 -0.4433 0.4065 0.052 Uiso 1 1 calc R U . . .
H20B_4 H -0.4025 -0.4714 0.4751 0.052 Uiso 1 1 calc R U . . .
H20C_4 H -0.3931 -0.4209 0.4882 0.052 Uiso 1 1 calc R U . . .
C21_4 C -0.7133(2) -0.42531(11) 0.4495(2) 0.0299(7) Uani 1 1 d . . . . .
H21A_4 H -0.7025 -0.4298 0.5097 0.045 Uiso 1 1 calc R U . . .
H21B_4 H -0.7509 -0.4477 0.4288 0.045 Uiso 1 1 calc R U . . .
H21C_4 H -0.7395 -0.3973 0.4412 0.045 Uiso 1 1 calc R U . . .
C1_4 C -0.76126(16) -0.43983(9) 0.24103(17) 0.0177(6) Uani 1 1 d . . . . .
F1_3 F -0.66413(14) -0.27522(6) 0.19810(13) 0.0412(5) Uani 1 1 d . . . . .
F2_3 F -0.76446(14) -0.27622(6) 0.29922(12) 0.0386(5) Uani 1 1 d . . . . .
B1_3 B -0.7132(4) -0.2500 0.2500 0.0319(12) Uani 1 2 d S T P . .
F1_4 F -0.30479(11) -0.52349(5) 0.34208(12) 0.0308(4) Uani 1 1 d . . . . .
F2_4 F -0.29534(10) -0.47195(5) 0.24089(12) 0.0281(4) Uani 1 1 d . . . . .
B1_4 B -0.2500 -0.5000 0.2921(3) 0.0224(10) Uani 1 2 d S T P . .

loop_
_atom_site_aniso_label
_atom_site_aniso_U_11
_atom_site_aniso_U_22
_atom_site_aniso_U_33
_atom_site_aniso_U_23
_atom_site_aniso_U_13
_atom_site_aniso_U_12
Ni1 0.0199(3) 0.0127(2) 0.0132(3) -0.0004(2) 0.000 0.000
N1_1 0.0284(14) 0.0153(12) 0.0181(12) -0.0008(10) 0.0009(10) -0.0030(10)
N2_1 0.0298(14) 0.0141(12) 0.0171(13) -0.0016(10) 0.0006(10) -0.0009(10)
C1_1 0.0237(15) 0.0169(13) 0.0164(14) 0.0004(12) 0.0024(12) -0.0003(11)
C2_1 0.0402(19) 0.0168(15) 0.0225(16) -0.0038(12) 0.0005(14) -0.0059(13)
C3_1 0.0388(19) 0.0139(14) 0.0266(17) -0.0004(12) 0.0007(14) -0.0029(13)
C4_1 0.0236(16) 0.0142(13) 0.0186(15) 0.0027(12) 0.0004(12) 0.0005(11)
C5_1 0.0278(17) 0.0264(16) 0.0226(16) 0.0067(13) 0.0059(13) 0.0076(13)
C6_1 0.0192(16) 0.0306(17) 0.0335(19) 0.0106(15) 0.0011(13) 0.0045(13)
C7_1 0.0233(16) 0.0216(15) 0.0239(16) 0.0053(13) -0.0028(12) -0.0047(12)
C8_1 0.0211(16) 0.0243(15) 0.0192(16) -0.0009(13) 0.0023(12) -0.0021(12)
C9_1 0.0181(15) 0.0188(14) 0.0229(16) -0.0002(12) 0.0004(12) -0.0014(11)
C10_1 0.038(2) 0.072(3) 0.037(2) 0.008(2) 0.0118(17) 0.023(2)
C11_1 0.0265(18) 0.0369(19) 0.0338(19) 0.0047(16) -0.0079(14) -0.0061(14)
C12_1 0.0182(16) 0.0420(19) 0.0256(17) -0.0023(15) -0.0010(13) -0.0017(14)
C13_1 0.0254(16) 0.0167(14) 0.0170(15) -0.0042(12) -0.0007(12) -0.0038(12)
C14_1 0.0216(16) 0.0215(15) 0.0209(15) -0.0039(12) 0.0001(12) -0.0015(12)
C15_1 0.0269(17) 0.0253(16) 0.0209(16) -0.0008(13) 0.0027(13) -0.0004(13)
C16_1 0.0310(18) 0.0234(16) 0.0261(17) -0.0038(13) -0.0077(14) 0.0029(13)
C17_1 0.0232(17) 0.0269(16) 0.0363(19) -0.0081(15) -0.0002(14) 0.0008(13)
C18_1 0.0269(17) 0.0216(15) 0.0288(17) -0.0063(14) 0.0059(14) -0.0051(13)
C19_1 0.0240(18) 0.050(2) 0.0274(18) 0.0053(16) 0.0026(14) 0.0045(15)
C20_1 0.040(2) 0.049(2) 0.033(2) -0.0044(18) -0.0131(17) 0.0117(17)
C21_1 0.036(2) 0.041(2) 0.036(2) -0.0043(17) 0.0173(16) -0.0047(16)
Ni1_4 0.0132(2) 0.0127(2) 0.0197(3) 0.000 0.000 -0.00053(18)
N1_4 0.0175(13) 0.0146(12) 0.0241(13) 0.0033(10) 0.0037(10) -0.0003(9)
N2_4 0.0154(12) 0.0161(12) 0.0240(14) -0.0004(10) 0.0013(10) -0.0011(9)
C2_4 0.0234(16) 0.0150(14) 0.0383(19) 0.0038(13) 0.0038(14) 0.0019(12)
C3_4 0.0276(17) 0.0127(13) 0.0385(19) -0.0007(13) 0.0052(14) -0.0019(11)
C4_4 0.0147(14) 0.0179(14) 0.0223(16) 0.0024(12) -0.0009(11) 0.0020(11)
C5_4 0.0227(16) 0.0294(16) 0.0216(16) 0.0068(13) 0.0046(12) 0.0005(13)
C6_4 0.0300(18) 0.045(2) 0.0185(16) 0.0059(15) -0.0034(13) -0.0016(15)
C7_4 0.0199(16) 0.0371(18) 0.0249(17) 0.0013(14) -0.0002(13) 0.0004(13)
C8_4 0.0179(15) 0.0309(17) 0.0229(16) 0.0024(14) 0.0015(12) -0.0034(12)
C9_4 0.0188(15) 0.0223(15) 0.0196(15) 0.0038(12) 0.0016(11) 0.0016(12)
C10_4 0.035(2) 0.051(2) 0.0250(18) 0.0074(16) 0.0040(15) -0.0091(17)
C11_4 0.0269(19) 0.064(3) 0.036(2) -0.0009(19) -0.0113(16) -0.0049(17)
C12_4 0.0279(17) 0.0382(19) 0.0185(16) 0.0038(14) 0.0026(13) -0.0059(14)
C13_4 0.0158(14) 0.0158(13) 0.0217(15) -0.0043(12) 0.0018(11) -0.0026(11)
C14_4 0.0215(15) 0.0246(15) 0.0202(16) -0.0047(13) 0.0023(12) -0.0048(12)
C15_4 0.0161(15) 0.0318(17) 0.0252(16) -0.0072(14) 0.0038(12) -0.0017(12)
C16_4 0.0227(16) 0.0259(16) 0.0242(17) -0.0067(13) -0.0028(13) -0.0006(12)
C17_4 0.0269(17) 0.0262(16) 0.0186(15) -0.0041(13) 0.0011(13) -0.0012(13)
C18_4 0.0219(16) 0.0192(14) 0.0239(16) -0.0054(13) 0.0047(12) -0.0037(12)
C19_4 0.0257(18) 0.054(2) 0.0219(17) -0.0018(16) 0.0054(14) -0.0054(16)
C20_4 0.0248(18) 0.048(2) 0.0307(19) -0.0074(16) -0.0065(14) 0.0041(15)
C21_4 0.0265(17) 0.0368(18) 0.0263(17) -0.0054(15) 0.0085(14) -0.0014(14)
C1_4 0.0149(14) 0.0183(14) 0.0198(14) 0.0007(12) 0.0029(11) -0.0027(10)
F1_3 0.0619(14) 0.0277(10) 0.0339(11) -0.0078(9) 0.0102(10) -0.0017(9)
F2_3 0.0671(15) 0.0205(9) 0.0284(11) 0.0043(8) 0.0109(10) 0.0021(9)
B1_3 0.058(4) 0.017(2) 0.020(3) -0.002(2) 0.000 0.000
F1_4 0.0312(10) 0.0213(9) 0.0400(11) 0.0008(8) 0.0100(8) -0.0053(8)
F2_4 0.0220(9) 0.0203(9) 0.0420(11) 0.0024(8) -0.0056(8) 0.0006(7)
B1_4 0.020(2) 0.014(2) 0.034(3) 0.000 0.000 0.0006(18)

loop_
_atom_type_symbol
_atom_type_description
_atom_type_scat_dispersion_real
_atom_type_scat_dispersion_imag
_atom_type_scat_source
C C 0.0033 0.0016 'International Tables Vol C Tables 4.2.6.8 and 6.1.1.4'
H H 0.0000 0.0000 'International Tables Vol C Tables 4.2.6.8 and 6.1.1.4'
B B 0.0013 0.0007 'International Tables Vol C Tables 4.2.6.8 and 6.1.1.4'
F F 0.0171 0.0103 'International Tables Vol C Tables 4.2.6.8 and 6.1.1.4'
N N 0.0061 0.0033 'International Tables Vol C Tables 4.2.6.8 and 6.1.1.4'
Ni Ni 0.3393 1.1124 'International Tables Vol C Tables 4.2.6.8 and 6.1.1.4'

loop_
_geom_angle_atom_site_label_1
_geom_angle_atom_site_label_2
_geom_angle_atom_site_label_3
_geom_angle
_geom_angle_site_symmetry_1
_geom_angle_site_symmetry_3
_geom_angle_publ_flag
C1_1 Ni1 C1_1 174.48(17) 3_545 . ?
C1_1 N1_1 C2_1 111.4(2) . . ?
C1_1 N1_1 C13_1 124.2(2) . . ?
C2_1 N1_1 C13_1 124.4(2) . . ?
C1_1 N2_1 C3_1 112.0(2) . . ?
C1_1 N2_1 C4_1 124.3(2) . . ?
C3_1 N2_1 C4_1 123.7(2) . . ?
N2_1 C1_1 N1_1 103.5(2) . . ?
N2_1 C1_1 Ni1 129.1(2) . . ?
N1_1 C1_1 Ni1 127.3(2) . . ?
C3_1 C2_1 N1_1 107.1(3) . . ?
C3_1 C2_1 H2_1 126.4 . . ?
N1_1 C2_1 H2_1 126.4 . . ?
C2_1 C3_1 N2_1 106.0(3) . . ?
C2_1 C3_1 H3_1 127.0 . . ?
N2_1 C3_1 H3_1 127.0 . . ?
C5_1 C4_1 C9_1 122.2(3) . . ?
C5_1 C4_1 N2_1 118.8(3) . . ?
C9_1 C4_1 N2_1 119.1(3) . . ?
C6_1 C5_1 C4_1 117.7(3) . . ?
C6_1 C5_1 C10_1 121.1(3) . . ?
C4_1 C5_1 C10_1 121.2(3) . . ?
C5_1 C6_1 C7_1 122.1(3) . . ?
C5_1 C6_1 H6_1 119.0 . . ?
C7_1 C6_1 H6_1 119.0 . . ?
C6_1 C7_1 C8_1 118.5(3) . . ?
C6_1 C7_1 C11_1 120.8(3) . . ?
C8_1 C7_1 C11_1 120.8(3) . . ?
C9_1 C8_1 C7_1 121.9(3) . . ?
C9_1 C8_1 H8_1 119.0 . . ?
C7_1 C8_1 H8_1 119.0 . . ?
C8_1 C9_1 C4_1 117.6(3) . . ?
C8_1 C9_1 C12_1 121.0(3) . . ?
C4_1 C9_1 C12_1 121.4(3) . . ?
C5_1 C10_1 H10A_1 109.5 . . ?
C5_1 C10_1 H10B_1 109.5 . . ?
H10A_1 C10_1 H10B_1 109.5 . . ?
C5_1 C10_1 H10C_1 109.5 . . ?
H10A_1 C10_1 H10C_1 109.5 . . ?
H10B_1 C10_1 H10C_1 109.5 . . ?
C7_1 C11_1 H11A_1 109.5 . . ?
C7_1 C11_1 H11B_1 109.5 . . ?
H11A_1 C11_1 H11B_1 109.5 . . ?
C7_1 C11_1 H11C_1 109.5 . . ?
H11A_1 C11_1 H11C_1 109.5 . . ?
H11B_1 C11_1 H11C_1 109.5 . . ?
C9_1 C12_1 H12A_1 109.5 . . ?
C9_1 C12_1 H12B_1 109.5 . . ?
H12A_1 C12_1 H12B_1 109.5 . . ?
C9_1 C12_1 H12C_1 109.5 . . ?
H12A_1 C12_1 H12C_1 109.5 . . ?
H12B_1 C12_1 H12C_1 109.5 . . ?
C18_1 C13_1 C14_1 122.4(3) . . ?
C18_1 C13_1 N1_1 118.6(3) . . ?
C14_1 C13_1 N1_1 119.0(3) . . ?
C15_1 C14_1 C13_1 117.6(3) . . ?
C15_1 C14_1 C19_1 120.7(3) . . ?
C13_1 C14_1 C19_1 121.7(3) . . ?
C16_1 C15_1 C14_1 121.5(3) . . ?
C16_1 C15_1 H15_1 119.2 . . ?
C14_1 C15_1 H15_1 119.2 . . ?
C17_1 C16_1 C15_1 118.7(3) . . ?
C17_1 C16_1 C20_1 121.2(3) . . ?
C15_1 C16_1 C20_1 120.1(3) . . ?
C16_1 C17_1 C18_1 122.4(3) . . ?
C16_1 C17_1 H17_1 118.8 . . ?
C18_1 C17_1 H17_1 118.8 . . ?
C17_1 C18_1 C13_1 117.3(3) . . ?
C17_1 C18_1 C21_1 121.5(3) . . ?
C13_1 C18_1 C21_1 121.1(3) . . ?
C14_1 C19_1 H19A_1 109.5 . . ?
C14_1 C19_1 H19B_1 109.5 . . ?
H19A_1 C19_1 H19B_1 109.5 . . ?
C14_1 C19_1 H19C_1 109.5 . . ?
H19A_1 C19_1 H19C_1 109.5 . . ?
H19B_1 C19_1 H19C_1 109.5 . . ?
C16_1 C20_1 H20A_1 109.5 . . ?
C16_1 C20_1 H20B_1 109.5 . . ?
H20A_1 C20_1 H20B_1 109.5 . . ?
C16_1 C20_1 H20C_1 109.5 . . ?
H20A_1 C20_1 H20C_1 109.5 . . ?
H20B_1 C20_1 H20C_1 109.5 . . ?
C18_1 C21_1 H21A_1 109.5 . . ?
C18_1 C21_1 H21B_1 109.5 . . ?
H21A_1 C21_1 H21B_1 109.5 . . ?
C18_1 C21_1 H21C_1 109.5 . . ?
H21A_1 C21_1 H21C_1 109.5 . . ?
H21B_1 C21_1 H21C_1 109.5 . . ?
C1_4 Ni1_4 C1_4 178.82(17) 2_345 . ?
C1_4 N1_4 C2_4 110.9(2) . . ?
C1_4 N1_4 C4_4 124.6(2) . . ?
C2_4 N1_4 C4_4 124.5(2) . . ?
C1_4 N2_4 C3_4 111.4(2) . . ?
C1_4 N2_4 C13_4 124.5(2) . . ?
C3_4 N2_4 C13_4 124.0(2) . . ?
C3_4 C2_4 N1_4 107.1(3) . . ?
C3_4 C2_4 H2_4 126.5 . . ?
N1_4 C2_4 H2_4 126.5 . . ?
C2_4 C3_4 N2_4 106.6(3) . . ?
C2_4 C3_4 H3_4 126.7 . . ?
N2_4 C3_4 H3_4 126.7 . . ?
C5_4 C4_4 C9_4 121.9(3) . . ?
C5_4 C4_4 N1_4 118.7(3) . . ?
C9_4 C4_4 N1_4 119.4(3) . . ?
C6_4 C5_4 C4_4 117.7(3) . . ?
C6_4 C5_4 C10_4 120.4(3) . . ?
C4_4 C5_4 C10_4 121.9(3) . . ?
C7_4 C6_4 C5_4 122.4(3) . . ?
C7_4 C6_4 H6_4 118.8 . . ?
C5_4 C6_4 H6_4 118.8 . . ?
C6_4 C7_4 C8_4 118.3(3) . . ?
C6_4 C7_4 C11_4 121.0(3) . . ?
C8_4 C7_4 C11_4 120.6(3) . . ?
C9_4 C8_4 C7_4 121.8(3) . . ?
C9_4 C8_4 H8_4 119.1 . . ?
C7_4 C8_4 H8_4 119.1 . . ?
C8_4 C9_4 C4_4 118.0(3) . . ?
C8_4 C9_4 C12_4 120.3(3) . . ?
C4_4 C9_4 C12_4 121.7(3) . . ?
C5_4 C10_4 H10A_4 109.5 . . ?
C5_4 C10_4 H10B_4 109.5 . . ?
H10A_4 C10_4 H10B_4 109.5 . . ?
C5_4 C10_4 H10C_4 109.5 . . ?
H10A_4 C10_4 H10C_4 109.5 . . ?
H10B_4 C10_4 H10C_4 109.5 . . ?
C7_4 C11_4 H11A_4 109.5 . . ?
C7_4 C11_4 H11B_4 109.5 . . ?
H11A_4 C11_4 H11B_4 109.5 . . ?
C7_4 C11_4 H11C_4 109.5 . . ?
H11A_4 C11_4 H11C_4 109.5 . . ?
H11B_4 C11_4 H11C_4 109.5 . . ?
C9_4 C12_4 H12A_4 109.5 . . ?
C9_4 C12_4 H12B_4 109.5 . . ?
H12A_4 C12_4 H12B_4 109.5 . . ?
C9_4 C12_4 H12C_4 109.5 . . ?
H12A_4 C12_4 H12C_4 109.5 . . ?
H12B_4 C12_4 H12C_4 109.5 . . ?
C14_4 C13_4 C18_4 122.6(3) . . ?
C14_4 C13_4 N2_4 119.0(3) . . ?
C18_4 C13_4 N2_4 118.4(2) . . ?
C15_4 C14_4 C13_4 117.7(3) . . ?
C15_4 C14_4 C19_4 120.9(3) . . ?
C13_4 C14_4 C19_4 121.3(3) . . ?
C16_4 C15_4 C14_4 121.6(3) . . ?
C16_4 C15_4 H15_4 119.2 . . ?
C14_4 C15_4 H15_4 119.2 . . ?
C15_4 C16_4 C17_4 118.4(3) . . ?
C15_4 C16_4 C20_4 120.9(3) . . ?
C17_4 C16_4 C20_4 120.8(3) . . ?
C18_4 C17_4 C16_4 122.3(3) . . ?
C18_4 C17_4 H17_4 118.9 . . ?
C16_4 C17_4 H17_4 118.9 . . ?
C17_4 C18_4 C13_4 117.4(3) . . ?
C17_4 C18_4 C21_4 121.3(3) . . ?
C13_4 C18_4 C21_4 121.3(3) . . ?
C14_4 C19_4 H19A_4 109.5 . . ?
C14_4 C19_4 H19B_4 109.5 . . ?
H19A_4 C19_4 H19B_4 109.5 . . ?
C14_4 C19_4 H19C_4 109.5 . . ?
H19A_4 C19_4 H19C_4 109.5 . . ?
H19B_4 C19_4 H19C_4 109.5 . . ?
C16_4 C20_4 H20A_4 109.5 . . ?
C16_4 C20_4 H20B_4 109.5 . . ?
H20A_4 C20_4 H20B_4 109.5 . . ?
C16_4 C20_4 H20C_4 109.5 . . ?
H20A_4 C20_4 H20C_4 109.5 . . ?
H20B_4 C20_4 H20C_4 109.5 . . ?
C18_4 C21_4 H21A_4 109.5 . . ?
C18_4 C21_4 H21B_4 109.5 . . ?
H21A_4 C21_4 H21B_4 109.5 . . ?
C18_4 C21_4 H21C_4 109.5 . . ?
H21A_4 C21_4 H21C_4 109.5 . . ?
H21B_4 C21_4 H21C_4 109.5 . . ?
N2_4 C1_4 N1_4 104.1(2) . . ?
N2_4 C1_4 Ni1_4 127.5(2) . . ?
N1_4 C1_4 Ni1_4 128.4(2) . . ?
F1_3 B1_3 F1_3 110.9(5) . 3_545 ?
F1_3 B1_3 F2_3 109.60(12) . 3_545 ?
F1_3 B1_3 F2_3 109.21(11) 3_545 3_545 ?
F1_3 B1_3 F2_3 109.21(11) . . ?
F1_3 B1_3 F2_3 109.60(12) 3_545 . ?
F2_3 B1_3 F2_3 108.2(5) 3_545 . ?
F1_4 B1_4 F1_4 110.6(4) 2_445 . ?
F1_4 B1_4 F2_4 109.66(11) 2_445 2_445 ?
F1_4 B1_4 F2_4 108.96(10) . 2_445 ?
F1_4 B1_4 F2_4 108.96(10) 2_445 . ?
F1_4 B1_4 F2_4 109.66(11) . . ?
F2_4 B1_4 F2_4 109.0(4) 2_445 . ?

loop_
_geom_bond_atom_site_label_1
_geom_bond_atom_site_label_2
_geom_bond_distance
_geom_bond_site_symmetry_2
_geom_bond_publ_flag
Ni1 C1_1 1.894(3) 3_545 ?
Ni1 C1_1 1.894(3) . ?
N1_1 C1_1 1.359(4) . ?
N1_1 C2_1 1.388(4) . ?
N1_1 C13_1 1.441(4) . ?
N2_1 C1_1 1.358(4) . ?
N2_1 C3_1 1.390(4) . ?
N2_1 C4_1 1.439(4) . ?
C2_1 C3_1 1.341(4) . ?
C2_1 H2_1 0.9500 . ?
C3_1 H3_1 0.9500 . ?
C4_1 C5_1 1.396(4) . ?
C4_1 C9_1 1.397(4) . ?
C5_1 C6_1 1.383(5) . ?
C5_1 C10_1 1.504(4) . ?
C6_1 C7_1 1.387(4) . ?
C6_1 H6_1 0.9500 . ?
C7_1 C8_1 1.389(4) . ?
C7_1 C11_1 1.506(4) . ?
C8_1 C9_1 1.387(4) . ?
C8_1 H8_1 0.9500 . ?
C9_1 C12_1 1.501(4) . ?
C10_1 H10A_1 0.9800 . ?
C10_1 H10B_1 0.9800 . ?
C10_1 H10C_1 0.9800 . ?
C11_1 H11A_1 0.9800 . ?
C11_1 H11B_1 0.9800 . ?
C11_1 H11C_1 0.9800 . ?
C12_1 H12A_1 0.9800 . ?
C12_1 H12B_1 0.9800 . ?
C12_1 H12C_1 0.9800 . ?
C13_1 C18_1 1.393(4) . ?
C13_1 C14_1 1.395(4) . ?
C14_1 C15_1 1.393(4) . ?
C14_1 C19_1 1.498(4) . ?
C15_1 C16_1 1.391(4) . ?
C15_1 H15_1 0.9500 . ?
C16_1 C17_1 1.375(5) . ?
C16_1 C20_1 1.510(4) . ?
C17_1 C18_1 1.391(5) . ?
C17_1 H17_1 0.9500 . ?
C18_1 C21_1 1.504(4) . ?
C19_1 H19A_1 0.9800 . ?
C19_1 H19B_1 0.9800 . ?
C19_1 H19C_1 0.9800 . ?
C20_1 H20A_1 0.9800 . ?
C20_1 H20B_1 0.9800 . ?
C20_1 H20C_1 0.9800 . ?
C21_1 H21A_1 0.9800 . ?
C21_1 H21B_1 0.9800 . ?
C21_1 H21C_1 0.9800 . ?
Ni1_4 C1_4 1.892(3) 2_345 ?
Ni1_4 C1_4 1.892(3) . ?
N1_4 C1_4 1.358(4) . ?
N1_4 C2_4 1.389(4) . ?
N1_4 C4_4 1.440(4) . ?
N2_4 C1_4 1.354(4) . ?
N2_4 C3_4 1.387(4) . ?
N2_4 C13_4 1.442(4) . ?
C2_4 C3_4 1.334(4) . ?
C2_4 H2_4 0.9500 . ?
C3_4 H3_4 0.9500 . ?
C4_4 C5_4 1.391(4) . ?
C4_4 C9_4 1.397(4) . ?
C5_4 C6_4 1.389(4) . ?
C5_4 C10_4 1.507(4) . ?
C6_4 C7_4 1.379(4) . ?
C6_4 H6_4 0.9500 . ?
C7_4 C8_4 1.389(4) . ?
C7_4 C11_4 1.506(4) . ?
C8_4 C9_4 1.386(4) . ?
C8_4 H8_4 0.9500 . ?
C9_4 C12_4 1.504(4) . ?
C10_4 H10A_4 0.9800 . ?
C10_4 H10B_4 0.9800 . ?
C10_4 H10C_4 0.9800 . ?
C11_4 H11A_4 0.9800 . ?
C11_4 H11B_4 0.9800 . ?
C11_4 H11C_4 0.9800 . ?
C12_4 H12A_4 0.9800 . ?
C12_4 H12B_4 0.9800 . ?
C12_4 H12C_4 0.9800 . ?
C13_4 C14_4 1.391(4) . ?
C13_4 C18_4 1.393(4) . ?
C14_4 C15_4 1.390(4) . ?
C14_4 C19_4 1.504(4) . ?
C15_4 C16_4 1.388(4) . ?
C15_4 H15_4 0.9500 . ?
C16_4 C17_4 1.391(4) . ?
C16_4 C20_4 1.503(4) . ?
C17_4 C18_4 1.381(4) . ?
C17_4 H17_4 0.9500 . ?
C18_4 C21_4 1.506(4) . ?
C19_4 H19A_4 0.9800 . ?
C19_4 H19B_4 0.9800 . ?
C19_4 H19C_4 0.9800 . ?
C20_4 H20A_4 0.9800 . ?
C20_4 H20B_4 0.9800 . ?
C20_4 H20C_4 0.9800 . ?
C21_4 H21A_4 0.9800 . ?
C21_4 H21B_4 0.9800 . ?
C21_4 H21C_4 0.9800 . ?
F1_3 B1_3 1.384(4) . ?
F2_3 B1_3 1.397(4) . ?
B1_3 F1_3 1.384(4) 3_545 ?
B1_3 F2_3 1.397(4) 3_545 ?
F1_4 B1_4 1.391(3) . ?
F2_4 B1_4 1.399(3) . ?
B1_4 F1_4 1.391(3) 2_445 ?
B1_4 F2_4 1.399(3) 2_445 ?

loop_
_geom_torsion_atom_site_label_1
_geom_torsion_atom_site_label_2
_geom_torsion_atom_site_label_3
_geom_torsion_atom_site_label_4
_geom_torsion
_geom_torsion_site_symmetry_1
_geom_torsion_site_symmetry_2
_geom_torsion_site_symmetry_3
_geom_torsion_site_symmetry_4
_geom_torsion_publ_flag
C3_1 N2_1 C1_1 N1_1 0.1(3) . . . . ?
C4_1 N2_1 C1_1 N1_1 -179.3(3) . . . . ?
C3_1 N2_1 C1_1 Ni1 176.3(2) . . . . ?
C4_1 N2_1 C1_1 Ni1 -3.0(4) . . . . ?
C2_1 N1_1 C1_1 N2_1 0.0(3) . . . . ?
C13_1 N1_1 C1_1 N2_1 178.0(2) . . . . ?
C2_1 N1_1 C1_1 Ni1 -176.3(2) . . . . ?
C13_1 N1_1 C1_1 Ni1 1.6(4) . . . . ?
C1_1 N1_1 C2_1 C3_1 -0.2(4) . . . . ?
C13_1 N1_1 C2_1 C3_1 -178.1(3) . . . . ?
N1_1 C2_1 C3_1 N2_1 0.2(4) . . . . ?
C1_1 N2_1 C3_1 C2_1 -0.2(4) . . . . ?
C4_1 N2_1 C3_1 C2_1 179.2(3) . . . . ?
C1_1 N2_1 C4_1 C5_1 -100.7(3) . . . . ?
C3_1 N2_1 C4_1 C5_1 80.0(4) . . . . ?
C1_1 N2_1 C4_1 C9_1 80.7(4) . . . . ?
C3_1 N2_1 C4_1 C9_1 -98.6(3) . . . . ?
C9_1 C4_1 C5_1 C6_1 2.1(4) . . . . ?
N2_1 C4_1 C5_1 C6_1 -176.4(3) . . . . ?
C9_1 C4_1 C5_1 C10_1 -176.8(3) . . . . ?
N2_1 C4_1 C5_1 C10_1 4.6(5) . . . . ?
C4_1 C5_1 C6_1 C7_1 -1.8(5) . . . . ?
C10_1 C5_1 C6_1 C7_1 177.1(3) . . . . ?
C5_1 C6_1 C7_1 C8_1 -0.3(5) . . . . ?
C5_1 C6_1 C7_1 C11_1 177.8(3) . . . . ?
C6_1 C7_1 C8_1 C9_1 2.2(4) . . . . ?
C11_1 C7_1 C8_1 C9_1 -175.9(3) . . . . ?
C7_1 C8_1 C9_1 C4_1 -2.0(4) . . . . ?
C7_1 C8_1 C9_1 C12_1 177.3(3) . . . . ?
C5_1 C4_1 C9_1 C8_1 -0.3(4) . . . . ?
N2_1 C4_1 C9_1 C8_1 178.3(2) . . . . ?
C5_1 C4_1 C9_1 C12_1 -179.6(3) . . . . ?
N2_1 C4_1 C9_1 C12_1 -1.0(4) . . . . ?
C1_1 N1_1 C13_1 C18_1 -92.3(3) . . . . ?
C2_1 N1_1 C13_1 C18_1 85.3(4) . . . . ?
C1_1 N1_1 C13_1 C14_1 90.0(3) . . . . ?
C2_1 N1_1 C13_1 C14_1 -92.3(4) . . . . ?
C18_1 C13_1 C14_1 C15_1 -0.8(4) . . . . ?
N1_1 C13_1 C14_1 C15_1 176.7(2) . . . . ?
C18_1 C13_1 C14_1 C19_1 178.6(3) . . . . ?
N1_1 C13_1 C14_1 C19_1 -3.9(4) . . . . ?
C13_1 C14_1 C15_1 C16_1 -0.8(4) . . . . ?
C19_1 C14_1 C15_1 C16_1 179.8(3) . . . . ?
C14_1 C15_1 C16_1 C17_1 1.9(5) . . . . ?
C14_1 C15_1 C16_1 C20_1 -178.0(3) . . . . ?
C15_1 C16_1 C17_1 C18_1 -1.5(5) . . . . ?
C20_1 C16_1 C17_1 C18_1 178.4(3) . . . . ?
C16_1 C17_1 C18_1 C13_1 0.0(5) . . . . ?
C16_1 C17_1 C18_1 C21_1 178.2(3) . . . . ?
C14_1 C13_1 C18_1 C17_1 1.2(4) . . . . ?
N1_1 C13_1 C18_1 C17_1 -176.3(3) . . . . ?
C14_1 C13_1 C18_1 C21_1 -177.0(3) . . . . ?
N1_1 C13_1 C18_1 C21_1 5.4(4) . . . . ?
C1_4 N1_4 C2_4 C3_4 0.1(4) . . . . ?
C4_4 N1_4 C2_4 C3_4 177.6(3) . . . . ?
N1_4 C2_4 C3_4 N2_4 -0.1(3) . . . . ?
C1_4 N2_4 C3_4 C2_4 0.0(4) . . . . ?
C13_4 N2_4 C3_4 C2_4 -176.4(3) . . . . ?
C1_4 N1_4 C4_4 C5_4 -108.4(3) . . . . ?
C2_4 N1_4 C4_4 C5_4 74.5(4) . . . . ?
C1_4 N1_4 C4_4 C9_4 73.8(4) . . . . ?
C2_4 N1_4 C4_4 C9_4 -103.3(3) . . . . ?
C9_4 C4_4 C5_4 C6_4 1.6(5) . . . . ?
N1_4 C4_4 C5_4 C6_4 -176.2(3) . . . . ?
C9_4 C4_4 C5_4 C10_4 -177.7(3) . . . . ?
N1_4 C4_4 C5_4 C10_4 4.5(4) . . . . ?
C4_4 C5_4 C6_4 C7_4 0.1(5) . . . . ?
C10_4 C5_4 C6_4 C7_4 179.4(3) . . . . ?
C5_4 C6_4 C7_4 C8_4 -1.7(5) . . . . ?
C5_4 C6_4 C7_4 C11_4 176.8(3) . . . . ?
C6_4 C7_4 C8_4 C9_4 1.8(5) . . . . ?
C11_4 C7_4 C8_4 C9_4 -176.8(3) . . . . ?
C7_4 C8_4 C9_4 C4_4 -0.2(5) . . . . ?
C7_4 C8_4 C9_4 C12_4 179.2(3) . . . . ?
C5_4 C4_4 C9_4 C8_4 -1.5(4) . . . . ?
N1_4 C4_4 C9_4 C8_4 176.2(3) . . . . ?
C5_4 C4_4 C9_4 C12_4 179.1(3) . . . . ?
N1_4 C4_4 C9_4 C12_4 -3.2(4) . . . . ?
C1_4 N2_4 C13_4 C14_4 94.1(3) . . . . ?
C3_4 N2_4 C13_4 C14_4 -90.0(3) . . . . ?
C1_4 N2_4 C13_4 C18_4 -88.3(3) . . . . ?
C3_4 N2_4 C13_4 C18_4 87.6(3) . . . . ?
C18_4 C13_4 C14_4 C15_4 -1.5(4) . . . . ?
N2_4 C13_4 C14_4 C15_4 176.0(3) . . . . ?
C18_4 C13_4 C14_4 C19_4 176.9(3) . . . . ?
N2_4 C13_4 C14_4 C19_4 -5.6(4) . . . . ?
C13_4 C14_4 C15_4 C16_4 -0.3(5) . . . . ?
C19_4 C14_4 C15_4 C16_4 -178.7(3) . . . . ?
C14_4 C15_4 C16_4 C17_4 1.6(5) . . . . ?
C14_4 C15_4 C16_4 C20_4 -178.2(3) . . . . ?
C15_4 C16_4 C17_4 C18_4 -1.2(5) . . . . ?
C20_4 C16_4 C17_4 C18_4 178.6(3) . . . . ?
C16_4 C17_4 C18_4 C13_4 -0.4(4) . . . . ?
C16_4 C17_4 C18_4 C21_4 179.3(3) . . . . ?
C14_4 C13_4 C18_4 C17_4 1.8(4) . . . . ?
N2_4 C13_4 C18_4 C17_4 -175.7(2) . . . . ?
C14_4 C13_4 C18_4 C21_4 -177.9(3) . . . . ?
N2_4 C13_4 C18_4 C21_4 4.6(4) . . . . ?
C3_4 N2_4 C1_4 N1_4 0.1(3) . . . . ?
C13_4 N2_4 C1_4 N1_4 176.5(2) . . . . ?
C3_4 N2_4 C1_4 Ni1_4 178.7(2) . . . . ?
C13_4 N2_4 C1_4 Ni1_4 -4.9(4) . . . . ?
C2_4 N1_4 C1_4 N2_4 -0.1(3) . . . . ?
C4_4 N1_4 C1_4 N2_4 -177.5(2) . . . . ?
C2_4 N1_4 C1_4 Ni1_4 -178.7(2) . . . . ?
C4_4 N1_4 C1_4 Ni1_4 3.8(4) . . . . ?
